data_4116086
loop_
_publ_author_name
'Hidemitsu Uno'
'Takashi Inoue'
'Yumiko Fumoto'
'Motoo Shiro'
'Noboru Ono'

_publ_contact_author_address
;
    Advanced Instrumentation Center for Chemical Analysis
    Ehime University
    Matsuyama 790-8577
    Japan
;
_publ_contact_author_email ' uno@dpc.ehime-u.ac.jp '
_publ_contact_author_fax ' 81(89927)9663 '
_publ_contact_author_name ' Dr. Hidemitsu Uno '
_publ_contact_author_phone ' 81(89927)9663 '
_publ_section_title
;
 meso-Unsubstituted Porphyrinogens and Hexaphyrinogens: The First X-ray
 Characterization
;
_journal_name_full 'Journal of the American Chemical Society'
_journal_page_first 6773
_journal_page_last 6774
_journal_paper_doi 10.1021/ja000482e
_journal_volume 122
_journal_year 2000
_chemical_formula_analytical 'C62 H60 Cl8 N4 O10 '
_chemical_formula_moiety 'C56 H44 Cl8 N4 O8 2(C3 H8 O) '
_chemical_formula_sum 'C62 H60 Cl8 N4 O10'
_chemical_formula_weight 1304.80
_space_group_IT_number 2
_symmetry_cell_setting triclinic
_symmetry_Int_Tables_number 2
_symmetry_space_group_name_Hall '-P 1'
_symmetry_space_group_name_H-M 'P -1'
_cell_angle_alpha 100.63(4)
_cell_angle_beta 95.88(4)
_cell_angle_gamma 112.38(4)
_cell_formula_units_Z 1
_cell_length_a 12.571(6)
_cell_length_b 14.418(7)
_cell_length_c 9.414(4)
_cell_measurement_reflns_used 25
_cell_measurement_temperature 298.2
_cell_measurement_theta_max 26.02
_cell_measurement_theta_min 25.68
_cell_volume 1522.4(14)
_computing_cell_refinement 'MSC/AFC Diffractometer Control'
_computing_data_collection 'MSC/AFC Diffractometer Control'
_computing_data_reduction 'teXsan for Windows (MSC, 1997-1998)'
_computing_publication_material 'teXsan for Windows (MSC, 1997-1998)'
_computing_structure_refinement 'teXsan for Windows (MSC, 1997-1998)'
_computing_structure_solution
;
SIR97 (Altomare, et. al. 1997)
;
_diffrn_ambient_temperature 298.2
_diffrn_measurement_device 'Rigaku AFC5R'
_diffrn_measurement_method \w/2\q
_diffrn_orient_matrix_UB_11 -0.07777
_diffrn_orient_matrix_UB_12 -0.06057
_diffrn_orient_matrix_UB_13 -0.02739
_diffrn_orient_matrix_UB_21 -0.04036
_diffrn_orient_matrix_UB_22 0.04806
_diffrn_orient_matrix_UB_23 0.01040
_diffrn_orient_matrix_UB_31 -0.00115
_diffrn_orient_matrix_UB_32 0.00086
_diffrn_orient_matrix_UB_33 -0.10612
_diffrn_radiation_detector 'scintillation counter'
_diffrn_radiation_monochromator graphite
_diffrn_radiation_source 'Rigaku rotating anode'
_diffrn_radiation_type 'Cu K\a'
_diffrn_radiation_wavelength 1.5418
_diffrn_reflns_av_R_equivalents 0.02440
_diffrn_reflns_av_sigmaI/netI 0.062
_diffrn_reflns_limit_h_max 14
_diffrn_reflns_limit_h_min 0
_diffrn_reflns_limit_k_max 15
_diffrn_reflns_limit_k_min -16
_diffrn_reflns_limit_l_max 10
_diffrn_reflns_limit_l_min -10
_diffrn_reflns_number 4997
_diffrn_reflns_reduction_process 'Lp corrections applied'
_diffrn_reflns_theta_max 61.59
_diffrn_reflns_theta_min 3.41
_diffrn_standards_decay_% -0.24
_diffrn_standards_interval_count 150
_diffrn_standards_number 3
_exptl_absorpt_coefficient_mu 3.894
_exptl_absorpt_correction_T_max 0.999
_exptl_absorpt_correction_T_min 0.633
_exptl_absorpt_correction_type psi-scan
_exptl_absorpt_process_details
;
An empirical absorption correction based on azimuthal scans of five
reflections was applied. (North, Phillips, and Matthews, 1968)
;
_exptl_crystal_colour Orange
_exptl_crystal_density_diffrn 1.423
_exptl_crystal_description prismatic
_exptl_crystal_F_000 676.00
_exptl_crystal_size_max 0.60
_exptl_crystal_size_mid 0.24
_exptl_crystal_size_min 0.20
_refine_diff_density_max 0.32
_refine_diff_density_min -0.33
_refine_ls_extinction_coef 0.00956
_refine_ls_extinction_expression 'equ(3) Acta Cryst.(1968) A24, p213.'
_refine_ls_extinction_method
;
Zachariasen (1967) type 2 gaussian isotropic
;
_refine_ls_goodness_of_fit_all 1.978
_refine_ls_goodness_of_fit_ref 1.980
_refine_ls_hydrogen_treatment noref
_refine_ls_matrix_type full
_refine_ls_number_constraints 0
_refine_ls_number_parameters 387
_refine_ls_number_reflns 3168
_refine_ls_number_restraints 0
_refine_ls_R_factor_all 0.0529
_refine_ls_R_factor_gt 0.0530
_refine_ls_shift/su_max 0.0000
_refine_ls_shift/su_mean 0.0000
_refine_ls_structure_factor_coef F
_refine_ls_weighting_details 'w = 1/[\s^2^(Fo) + 0.00048|Fo|^2^]'
_refine_ls_weighting_scheme sigma
_refine_ls_wR_factor_all 0.0690
_refine_ls_wR_factor_ref 0.0690
_reflns_number_gt 3168
_reflns_number_total 4728
_reflns_threshold_expression I>3.00\s(I)
_cod_data_source_file ja000482e_1.cif
_cod_data_source_block '_Porphyrinogen-3b__'
_cod_original_cell_volume 1522(2)
_cod_original_sg_symbol_H-M 'P -1 '
_cod_original_formula_sum 'C62 H60 Cl8 N4 O10 '
_cod_database_code 4116086

loop_
_symmetry_equiv_pos_as_xyz
'   +x,   +y,   +z'
'   -x,   -y,   -z'

loop_
_atom_site_label
_atom_site_fract_x
_atom_site_fract_y
_atom_site_fract_z
_atom_site_U_iso_or_equiv
_atom_site_occupancy
_atom_site_adp_type
_atom_site_calc_flag
Cl(1) 1.0236(1) 0.4417(1) 0.6364(1) 0.0870(4) 1.000 Uani d
Cl(2) 0.62172(8) 0.33905(8) 0.8498(1) 0.0681(3) 1.000 Uani d
Cl(3) 0.6860(1) 0.88451(8) 1.0892(1) 0.0744(3) 1.000 Uani d
Cl(4) 0.5509(1) 0.84024(7) 0.5077(1) 0.0674(3) 1.000 Uani d
O(1) 0.7607(3) 0.2055(2) 0.5072(3) 0.084(1) 1.000 Uani d
O(2) 0.7020(3) 0.2080(2) 0.2765(3) 0.081(1) 1.000 Uani d
O(3) 0.8533(2) 0.9216(2) 0.7890(3) 0.0722(9) 1.000 Uani d
O(4) 0.9366(2) 0.8111(2) 0.7775(4) 0.103(1) 1.000 Uani d
O(5) 0.5957(2) 0.6220(2) 0.3677(3) 0.0534(7) 1.000 Uani d
N(1) 0.6795(2) 0.4824(2) 0.4900(3) 0.0388(7) 1.000 Uani d
N(2) 0.5842(2) 0.5987(2) 0.7401(3) 0.0397(7) 1.000 Uani d
C(1) 0.6649(2) 0.3928(2) 0.3966(3) 0.0370(8) 1.000 Uani d
C(2) 0.7187(3) 0.3442(2) 0.4726(3) 0.0396(8) 1.000 Uani d
C(3) 0.7661(2) 0.4078(2) 0.6199(3) 0.0357(8) 1.000 Uani d
C(4) 0.7419(3) 0.4933(2) 0.6256(3) 0.0388(9) 1.000 Uani d
C(5) 0.7795(3) 0.5873(3) 0.7468(4) 0.051(1) 1.000 Uani d
C(6) 0.7029(3) 0.6456(2) 0.7492(3) 0.0419(9) 1.000 Uani d
C(7) 0.7321(3) 0.7501(2) 0.7681(3) 0.0399(8) 1.000 Uani d
C(8) 0.6259(3) 0.7663(2) 0.7730(3) 0.0374(8) 1.000 Uani d
C(9) 0.5375(3) 0.6724(2) 0.7546(3) 0.0373(8) 1.000 Uani d
C(10) 0.4090(3) 0.6427(2) 0.7551(3) 0.0439(9) 1.000 Uani d
C(11) 0.8254(3) 0.3876(2) 0.7474(4) 0.0410(9) 1.000 Uani d
C(12) 0.9409(3) 0.3986(3) 0.7656(4) 0.051(1) 1.000 Uani d
C(13) 0.9943(3) 0.3771(3) 0.8852(4) 0.061(1) 1.000 Uani d
C(14) 0.9311(3) 0.3442(3) 0.9897(4) 0.061(1) 1.000 Uani d
C(15) 0.8183(3) 0.3342(3) 0.9801(4) 0.054(1) 1.000 Uani d
C(16) 0.7674(3) 0.3552(3) 0.8592(4) 0.047(1) 1.000 Uani d
C(17) 0.6159(3) 0.8668(2) 0.8012(4) 0.0410(9) 1.000 Uani d
C(18) 0.6424(3) 0.9276(2) 0.9439(4) 0.048(1) 1.000 Uani d
C(19) 0.6393(3) 1.0244(3) 0.9755(4) 0.059(1) 1.000 Uani d
C(20) 0.6049(4) 1.0602(3) 0.8615(5) 0.065(1) 1.000 Uani d
C(21) 0.5768(3) 1.0035(3) 0.7199(4) 0.059(1) 1.000 Uani d
C(22) 0.5837(3) 0.9081(2) 0.6902(4) 0.048(1) 1.000 Uani d
C(23) 0.7252(3) 0.2475(3) 0.4070(4) 0.055(1) 1.000 Uani d
C(24) 0.7687(6) 0.1069(4) 0.4531(7) 0.124(2) 1.000 Uani d
C(25) 0.8724(7) 0.1194(7) 0.450(1) 0.221(5) 1.000 Uani d
C(26) 0.8508(3) 0.8286(3) 0.7790(4) 0.055(1) 1.000 Uani d
C(27) 0.9644(4) 1.0066(3) 0.7985(7) 0.100(2) 1.000 Uani d
C(28) 0.9503(5) 1.1038(3) 0.8555(7) 0.116(2) 1.000 Uani d
C(29) 0.6657(3) 0.6899(3) 0.2849(4) 0.057(1) 1.000 Uani d
C(30) 0.6678(4) 0.6250(3) 0.1440(5) 0.087(2) 1.000 Uani d
C(31) 0.7856(4) 0.7570(4) 0.3759(6) 0.096(2) 1.000 Uani d
H(1) 1.0735 0.3852 0.8939 0.073 1.000 Uiso c
H(2) 0.9665 0.3281 1.0703 0.073 1.000 Uiso c
H(3) 0.7755 0.3132 1.0544 0.065 1.000 Uiso c
H(4) 0.6605 1.0650 1.0739 0.070 1.000 Uiso c
H(5) 0.6008 1.1256 0.8817 0.078 1.000 Uiso c
H(6) 0.5526 1.0289 0.6420 0.071 1.000 Uiso c
H(7) 0.6285 0.7333 0.2632 0.069 1.000 Uiso c
H(8) 0.785(3) 0.566(3) 0.841(4) 0.061 1.000 Uiso d
H(9) 0.855(3) 0.635(3) 0.744(4) 0.061 1.000 Uiso d
H(10) 0.7386 0.0628 0.5159 0.149 1.000 Uiso c
H(11) 0.7236 0.0760 0.3562 0.149 1.000 Uiso c
H(12) 1.0239 1.0018 0.8638 0.120 1.000 Uiso c
H(13) 0.9846 1.0053 0.7039 0.120 1.000 Uiso c
H(14) 0.9100 0.1228 0.5448 0.267 1.000 Uiso c
H(15) 0.8734 0.0630 0.3805 0.267 1.000 Uiso c
H(16) 0.9126 0.1820 0.4223 0.267 1.000 Uiso c
H(17) 0.9504 1.1132 0.9582 0.139 1.000 Uiso c
H(18) 1.0133 1.1607 0.8390 0.139 1.000 Uiso c
H(19) 0.8782 1.0996 0.8061 0.139 1.000 Uiso c
H(20) 0.6684 0.5619 0.1598 0.104 1.000 Uiso c
H(21) 0.6001 0.6105 0.0738 0.104 1.000 Uiso c
H(22) 0.7361 0.6608 0.1084 0.104 1.000 Uiso c
H(23) 0.7844 0.7553 0.4761 0.116 1.000 Uiso c
H(24) 0.8405 0.7320 0.3421 0.116 1.000 Uiso c
H(25) 0.8070 0.8260 0.3668 0.116 1.000 Uiso c
H(26) 0.3976 0.7077 0.8128 0.050 1.000 Uiso c
H(27) 0.3796 0.5853 0.8105 0.050 1.000 Uiso c
H(28) 0.6516 0.5339 0.4614 0.050 1.000 Uiso c
H(29) 0.5356 0.5209 0.7185 0.050 1.000 Uiso c
H(30) 0.5815 0.6679 0.4554 0.050 1.000 Uiso c

loop_
_atom_site_aniso_label
_atom_site_aniso_U_11
_atom_site_aniso_U_22
_atom_site_aniso_U_33
_atom_site_aniso_U_12
_atom_site_aniso_U_13
_atom_site_aniso_U_23
Cl(1) 0.0635(7) 0.127(1) 0.0965(9) 0.0488(7) 0.0320(6) 0.0564(8)
Cl(2) 0.0491(5) 0.0945(8) 0.0683(6) 0.0348(5) 0.0116(4) 0.0253(5)
Cl(3) 0.1105(9) 0.0596(6) 0.0508(6) 0.0401(6) -0.0015(5) 0.0057(4)
Cl(4) 0.0959(8) 0.0562(6) 0.0534(6) 0.0394(6) 0.0018(5) 0.0098(4)
O(1) 0.127(3) 0.057(2) 0.079(2) 0.067(2) -0.015(2) -0.004(1)
O(2) 0.112(2) 0.071(2) 0.061(2) 0.061(2) -0.007(2) -0.016(1)
O(3) 0.057(2) 0.034(1) 0.123(2) 0.016(1) 0.020(2) 0.016(1)
O(4) 0.044(2) 0.051(2) 0.201(4) 0.017(1) 0.018(2) 0.011(2)
O(5) 0.056(1) 0.043(1) 0.065(2) 0.022(1) 0.013(1) 0.017(1)
N(1) 0.040(1) 0.029(1) 0.044(1) 0.016(1) -0.003(1) 0.003(1)
N(2) 0.045(2) 0.025(1) 0.043(1) 0.014(1) -0.004(1) 0.001(1)
C(1) 0.032(2) 0.031(2) 0.043(2) 0.012(1) 0.004(1) 0.003(1)
C(2) 0.046(2) 0.031(2) 0.042(2) 0.019(1) 0.006(1) 0.005(1)
C(3) 0.035(2) 0.031(2) 0.043(2) 0.017(1) 0.006(1) 0.009(1)
C(4) 0.037(2) 0.028(2) 0.048(2) 0.014(1) 0.002(1) 0.005(1)
C(5) 0.053(2) 0.038(2) 0.058(2) 0.028(2) -0.014(2) -0.006(2)
C(6) 0.044(2) 0.032(2) 0.042(2) 0.017(1) -0.007(1) -0.005(1)
C(7) 0.041(2) 0.028(2) 0.044(2) 0.013(1) -0.003(1) 0.002(1)
C(8) 0.045(2) 0.026(2) 0.038(2) 0.015(1) 0.001(1) 0.004(1)
C(9) 0.043(2) 0.032(2) 0.033(2) 0.019(1) -0.004(1) -0.002(1)
C(10) 0.044(2) 0.043(2) 0.043(2) 0.018(2) 0.008(1) 0.008(1)
C(11) 0.042(2) 0.029(2) 0.050(2) 0.018(1) -0.000(1) 0.004(1)
C(12) 0.046(2) 0.049(2) 0.063(2) 0.024(2) 0.007(2) 0.014(2)
C(13) 0.045(2) 0.066(2) 0.072(3) 0.030(2) -0.005(2) 0.016(2)
C(14) 0.060(2) 0.061(2) 0.065(2) 0.029(2) -0.006(2) 0.020(2)
C(15) 0.053(2) 0.055(2) 0.049(2) 0.019(2) -0.001(2) 0.011(2)
C(16) 0.039(2) 0.049(2) 0.052(2) 0.022(2) 0.002(2) 0.007(2)
C(17) 0.043(2) 0.030(2) 0.050(2) 0.017(1) 0.005(1) 0.006(1)
C(18) 0.055(2) 0.035(2) 0.053(2) 0.020(2) 0.009(2) 0.007(2)
C(19) 0.074(3) 0.036(2) 0.059(2) 0.022(2) 0.013(2) -0.003(2)
C(20) 0.078(3) 0.039(2) 0.084(3) 0.033(2) 0.020(2) 0.008(2)
C(21) 0.071(3) 0.047(2) 0.072(3) 0.034(2) 0.011(2) 0.021(2)
C(22) 0.051(2) 0.040(2) 0.057(2) 0.022(2) 0.009(2) 0.013(2)
C(23) 0.060(2) 0.042(2) 0.062(2) 0.031(2) -0.004(2) -0.005(2)
C(24) 0.155(6) 0.090(4) 0.143(5) 0.096(4) -0.019(4) -0.006(3)
C(25) 0.112(6) 0.183(8) 0.34(1) 0.098(6) 0.013(7) -0.066(8)
C(26) 0.045(2) 0.039(2) 0.074(3) 0.016(2) 0.001(2) 0.001(2)
C(27) 0.072(3) 0.041(2) 0.172(5) 0.005(2) 0.041(3) 0.018(3)
C(28) 0.113(4) 0.043(2) 0.172(6) 0.011(3) 0.046(4) 0.013(3)
C(29) 0.055(2) 0.050(2) 0.065(2) 0.018(2) 0.008(2) 0.020(2)
C(30) 0.103(4) 0.075(3) 0.079(3) 0.033(3) 0.033(3) 0.011(2)
C(31) 0.066(3) 0.105(4) 0.095(4) 0.008(3) 0.010(3) 0.033(3)

loop_
_atom_type_symbol
_atom_type_oxidation_number
_atom_type_number_in_cell
_atom_type_scat_dispersion_real
_atom_type_scat_dispersion_imag
_atom_type_scat_source
C 0 62 0.017 0.009
;International Tables for Crystallography
(1992, Vol. C, Table 6.1.1.2)
;
H 0 60 0.000 0.000
;International Tables for Crystallography
(1992, Vol. C, Table 6.1.1.2)
;
N 0 4 0.029 0.018
;International Tables for Crystallography
(1992, Vol. C, Table 6.1.1.2)
;
O 0 10 0.047 0.032
;International Tables for Crystallography
(1992, Vol. C, Table 6.1.1.2)
;
Cl 0 8 0.348 0.702
;International Tables for Crystallography
(1992, Vol. C, Tables 4.2.6.8 and 6.1.1.1)
;

loop_
_geom_angle_atom_site_label_1
_geom_angle_atom_site_label_2
_geom_angle_atom_site_label_3
_geom_angle
_geom_angle_site_symmetry_1
_geom_angle_site_symmetry_2
_geom_angle_site_symmetry_3
_geom_angle_publ_flag
C(23) O(1) C(24) 117.2(5) . . . ?
C(26) O(3) C(27) 118.6(4) . . . ?
C(29) O(5) H(30) 107.5 . . . no
C(1) N(1) C(4) 110.3(3) . . . ?
C(1) N(1) H(28) 124.0 . . . no
C(4) N(1) H(28) 125.6 . . . no
C(6) N(2) C(9) 109.9(3) . . . ?
C(6) N(2) H(29) 125.6 . . . no
C(9) N(2) H(29) 124.3 . . . no
N(1) C(1) C(2) 107.6(4) . . . ?
N(1) C(1) C(10) 121.3(4) . . . ?
C(2) C(1) C(10) 130.8(4) . . . ?
C(1) C(2) C(3) 107.4(3) . . . ?
C(1) C(2) C(23) 123.7(4) . . . ?
C(3) C(2) C(23) 128.9(4) . . . ?
C(2) C(3) C(4) 106.7(4) . . . ?
C(2) C(3) C(11) 129.1(4) . . . ?
C(4) C(3) C(11) 124.2(4) . . . ?
N(1) C(4) C(3) 108.0(4) . . . ?
N(1) C(4) C(5) 122.7(4) . . . ?
C(3) C(4) C(5) 129.3(4) . . . ?
C(4) C(5) C(6) 116.4(4) . . . ?
C(4) C(5) H(8) 107(3) . . . no
C(4) C(5) H(9) 110(3) . . . no
C(6) C(5) H(8) 109(3) . . . no
C(6) C(5) H(9) 106(3) . . . no
H(8) C(5) H(9) 107(4) . . . no
N(2) C(6) C(5) 122.7(4) . . . ?
N(2) C(6) C(7) 107.1(4) . . . ?
C(5) C(6) C(7) 130.2(4) . . . ?
C(6) C(7) C(8) 107.7(4) . . . ?
C(6) C(7) C(26) 124.9(4) . . . ?
C(8) C(7) C(26) 127.4(4) . . . ?
C(7) C(8) C(9) 107.0(3) . . . ?
C(7) C(8) C(17) 126.8(4) . . . ?
C(9) C(8) C(17) 126.1(4) . . . ?
N(2) C(9) C(8) 108.3(4) . . . ?
N(2) C(9) C(10) 121.2(4) . . . ?
C(8) C(9) C(10) 130.4(4) . . . ?
C(1) C(10) C(9) 113.4(4) 2_666 2_666 2_666 ?
C(1) C(10) H(26) 107.9 2_666 2_666 2_666 no
C(1) C(10) H(27) 109.5 2_666 2_666 2_666 no
C(9) C(10) H(26) 108.9 . . . no
C(9) C(10) H(27) 109.4 . . . no
H(26) C(10) H(27) 107.6 . . . no
C(3) C(11) C(12) 123.7(4) . . . ?
C(3) C(11) C(16) 121.5(4) . . . ?
C(12) C(11) C(16) 114.8(4) . . . ?
Cl(1) C(12) C(11) 119.2(4) . . . ?
Cl(1) C(12) C(13) 118.1(4) . . . ?
C(11) C(12) C(13) 122.7(5) . . . ?
C(12) C(13) C(14) 119.1(5) . . . ?
C(12) C(13) H(1) 120.4 . . . no
C(14) C(13) H(1) 120.5 . . . no
C(13) C(14) C(15) 121.1(5) . . . ?
C(13) C(14) H(2) 119.4 . . . no
C(15) C(14) H(2) 119.5 . . . no
C(14) C(15) C(16) 118.4(5) . . . ?
C(14) C(15) H(3) 120.8 . . . no
C(16) C(15) H(3) 120.8 . . . no
Cl(2) C(16) C(11) 119.3(3) . . . ?
Cl(2) C(16) C(15) 116.8(4) . . . ?
C(11) C(16) C(15) 123.9(4) . . . ?
C(8) C(17) C(18) 120.7(4) . . . ?
C(8) C(17) C(22) 123.5(4) . . . ?
C(18) C(17) C(22) 115.8(4) . . . ?
Cl(3) C(18) C(17) 119.4(3) . . . ?
Cl(3) C(18) C(19) 117.7(4) . . . ?
C(17) C(18) C(19) 122.9(4) . . . ?
C(18) C(19) C(20) 118.6(5) . . . ?
C(18) C(19) H(4) 120.7 . . . no
C(20) C(19) H(4) 120.7 . . . no
C(19) C(20) C(21) 121.1(4) . . . ?
C(19) C(20) H(5) 119.5 . . . no
C(21) C(20) H(5) 119.4 . . . no
C(20) C(21) C(22) 119.5(5) . . . ?
C(20) C(21) H(6) 120.3 . . . no
C(22) C(21) H(6) 120.3 . . . no
Cl(4) C(22) C(17) 120.0(3) . . . ?
Cl(4) C(22) C(21) 117.8(4) . . . ?
C(17) C(22) C(21) 122.2(5) . . . ?
O(1) C(23) O(2) 122.5(4) . . . ?
O(1) C(23) C(2) 112.7(4) . . . ?
O(2) C(23) C(2) 124.8(5) . . . ?
O(1) C(24) C(25) 111.3(9) . . . ?
O(1) C(24) H(10) 109.1 . . . no
O(1) C(24) H(11) 108.9 . . . no
C(25) C(24) H(10) 108.9 . . . no
C(25) C(24) H(11) 109.0 . . . no
H(10) C(24) H(11) 109.6 . . . no
C(24) C(25) H(14) 109.7 . . . no
C(24) C(25) H(15) 109.3 . . . no
C(24) C(25) H(16) 109.3 . . . no
H(14) C(25) H(15) 109.7 . . . no
H(14) C(25) H(16) 109.6 . . . no
H(15) C(25) H(16) 109.1 . . . no
O(3) C(26) O(4) 122.8(5) . . . ?
O(3) C(26) C(7) 112.5(4) . . . ?
O(4) C(26) C(7) 124.7(4) . . . ?
O(3) C(27) C(28) 107.1(5) . . . ?
O(3) C(27) H(12) 110.0 . . . no
O(3) C(27) H(13) 110.0 . . . no
C(28) C(27) H(12) 110.1 . . . no
C(28) C(27) H(13) 110.0 . . . no
H(12) C(27) H(13) 109.5 . . . no
C(27) C(28) H(17) 109.4 . . . no
C(27) C(28) H(18) 109.5 . . . no
C(27) C(28) H(19) 109.5 . . . no
H(17) C(28) H(18) 109.4 . . . no
H(17) C(28) H(19) 109.5 . . . no
H(18) C(28) H(19) 109.5 . . . no
O(5) C(29) C(30) 108.2(4) . . . ?
O(5) C(29) C(31) 110.0(5) . . . ?
O(5) C(29) H(7) 108.3 . . . no
C(30) C(29) C(31) 113.4(5) . . . ?
C(30) C(29) H(7) 108.4 . . . no
C(31) C(29) H(7) 108.4 . . . no
C(29) C(30) H(20) 109.5 . . . no
C(29) C(30) H(21) 109.5 . . . no
C(29) C(30) H(22) 109.5 . . . no
H(20) C(30) H(21) 109.4 . . . no
H(20) C(30) H(22) 109.5 . . . no
H(21) C(30) H(22) 109.5 . . . no
C(29) C(31) H(23) 109.4 . . . no
C(29) C(31) H(24) 109.4 . . . no
C(29) C(31) H(25) 109.4 . . . no
H(23) C(31) H(24) 109.6 . . . no
H(23) C(31) H(25) 109.5 . . . no
H(24) C(31) H(25) 109.6 . . . no

loop_
_geom_bond_atom_site_label_1
_geom_bond_atom_site_label_2
_geom_bond_distance
_geom_bond_publ_flag
Cl(1) C(12) 1.729(5) ?
Cl(2) C(16) 1.747(5) ?
Cl(3) C(18) 1.726(5) ?
Cl(4) C(22) 1.733(5) ?
O(1) C(23) 1.336(6) ?
O(1) C(24) 1.464(7) ?
O(2) C(23) 1.208(6) ?
O(3) C(26) 1.315(6) ?
O(3) C(27) 1.447(7) ?
O(4) C(26) 1.199(6) ?
O(5) C(29) 1.451(6) ?
O(5) H(30) 1.03 no
N(1) C(1) 1.357(5) ?
N(1) C(4) 1.377(5) ?
N(1) H(28) 1.00 no
N(2) C(6) 1.368(5) ?
N(2) C(9) 1.390(5) ?
N(2) H(29) 1.02 no
C(1) C(2) 1.380(6) ?
C(1) C(10) 1.504(6) ?
C(2) C(3) 1.437(6) ?
C(2) C(23) 1.454(6) ?
C(3) C(4) 1.371(5) ?
C(3) C(11) 1.481(6) ?
C(4) C(5) 1.482(6) ?
C(5) C(6) 1.499(6) ?
C(5) H(8) 0.99(5) no
C(5) H(9) 0.95(5) no
C(6) C(7) 1.380(6) ?
C(7) C(8) 1.444(6) ?
C(7) C(26) 1.468(6) ?
C(8) C(9) 1.352(6) ?
C(8) C(17) 1.479(5) ?
C(9) C(10) 1.506(6) ?
C(10) H(26) 1.06 no
C(10) H(27) 1.03 no
C(11) C(12) 1.388(6) ?
C(11) C(16) 1.391(6) ?
C(12) C(13) 1.395(7) ?
C(13) C(14) 1.367(7) ?
C(13) H(1) 0.95 no
C(14) C(15) 1.361(7) ?
C(14) H(2) 0.95 no
C(15) C(16) 1.387(6) ?
C(15) H(3) 0.95 no
C(17) C(18) 1.391(6) ?
C(17) C(22) 1.393(6) ?
C(18) C(19) 1.388(6) ?
C(19) C(20) 1.372(7) ?
C(19) H(4) 0.95 no
C(20) C(21) 1.361(7) ?
C(20) H(5) 0.95 no
C(21) C(22) 1.389(6) ?
C(21) H(6) 0.95 no
C(24) C(25) 1.25(1) ?
C(24) H(10) 0.95 no
C(24) H(11) 0.95 no
C(25) H(14) 0.95 no
C(25) H(15) 0.95 no
C(25) H(16) 0.95 no
C(27) C(28) 1.489(9) ?
C(27) H(12) 0.95 no
C(27) H(13) 0.95 no
C(28) H(17) 0.95 no
C(28) H(18) 0.95 no
C(28) H(19) 0.95 no
C(29) C(30) 1.484(8) ?
C(29) C(31) 1.503(8) ?
C(29) H(7) 0.95 no
C(30) H(20) 0.95 no
C(30) H(21) 0.95 no
C(30) H(22) 0.95 no
C(31) H(23) 0.95 no
C(31) H(24) 0.95 no
C(31) H(25) 0.95 no

loop_
_geom_contact_atom_site_label_1
_geom_contact_atom_site_label_2
_geom_contact_distance
_geom_contact_site_symmetry_2
_geom_contact_publ_flag
Cl(1) Cl(1) 3.438(3) 2_766 no
Cl(2) O(5) 3.525(4) 2_666 no
Cl(2) C(29) 3.544(6) 2_666 no
Cl(3) C(29) 3.577(5) 1_556 no
Cl(4) O(5) 3.454(4) . no
Cl(4) C(29) 3.537(6) . no
O(2) C(19) 3.293(6) 1_544 no
O(4) C(25) 3.37(2) 2_766 no
O(4) C(28) 3.40(1) 2_777 no
O(5) N(1) 2.951(5) . no
O(5) N(2) 3.022(5) 2_666 no
O(5) N(2) 3.595(5) . no
C(14) C(28) 3.570(9) 1_545 no
C(19) C(19) 3.40(1) 2_677 no
C(19) C(20) 3.475(8) 2_677 no

loop_
_geom_hbond_atom_site_label_D
_geom_hbond_atom_site_label_H
_geom_hbond_atom_site_label_A
_geom_hbond_distance_DH
_geom_hbond_distance_HA
_geom_hbond_distance_DA
_geom_hbond_angle_DHA
_geom_hbond_site_symmetry_A
N(1) H(28) O(5) 1.00 1.96 2.951(5) 169.3 .
N(2) H(29) O(5) 1.02 2.04 3.022(5) 161.4 2_666

loop_
_geom_torsion_atom_site_label_1
_geom_torsion_atom_site_label_2
_geom_torsion_atom_site_label_3
_geom_torsion_atom_site_label_4
_geom_torsion
_geom_torsion_publ_flag
Cl(1) C(12) C(11) C(3) 1.9(6) no
Cl(1) C(12) C(11) C(16) -178.3(3) no
Cl(1) C(12) C(13) C(14) 179.2(4) no
Cl(2) C(16) C(11) C(3) -0.6(6) no
Cl(2) C(16) C(11) C(12) 179.7(3) no
Cl(2) C(16) C(15) C(14) 178.9(4) no
Cl(3) C(18) C(17) C(8) -0.5(6) no
Cl(3) C(18) C(17) C(22) -178.7(4) no
Cl(3) C(18) C(19) C(20) 179.9(4) no
Cl(4) C(22) C(17) C(8) 0.9(6) no
Cl(4) C(22) C(17) C(18) 179.1(3) no
Cl(4) C(22) C(21) C(20) -178.3(4) no
O(1) C(23) C(2) C(1) -167.9(4) no
O(1) C(23) C(2) C(3) 13.8(7) no
O(2) C(23) O(1) C(24) -1.2(9) no
O(2) C(23) C(2) C(1) 12.5(8) no
O(2) C(23) C(2) C(3) -165.9(5) no
O(3) C(26) C(7) C(6) 176.7(4) no
O(3) C(26) C(7) C(8) -2.6(7) no
O(4) C(26) O(3) C(27) 0.0(9) no
O(4) C(26) C(7) C(6) -2.5(9) no
O(4) C(26) C(7) C(8) 178.3(6) no
N(1) C(1) C(2) C(3) 1.0(5) no
N(1) C(1) C(2) C(23) -177.7(4) no
N(1) C(1) C(10) C(9) -67.4(5) no
N(1) C(4) C(3) C(2) 1.7(5) no
N(1) C(4) C(3) C(11) -175.9(4) no
N(1) C(4) C(5) C(6) 29.4(7) no
N(2) C(6) C(5) C(4) 50.7(7) no
N(2) C(6) C(7) C(8) 1.1(5) no
N(2) C(6) C(7) C(26) -178.3(4) no
N(2) C(9) C(8) C(7) 0.7(5) no
N(2) C(9) C(8) C(17) -176.2(4) no
N(2) C(9) C(10) C(1) -85.0(5) no
C(1) N(1) C(4) C(3) -1.2(5) no
C(1) N(1) C(4) C(5) 175.2(4) no
C(1) C(2) C(3) C(4) -1.7(5) no
C(1) C(2) C(3) C(11) 175.8(4) no
C(1) C(10) C(9) C(8) -98.2(5) no
C(2) C(1) N(1) C(4) 0.1(5) no
C(2) C(1) C(10) C(9) 105.8(5) no
C(2) C(3) C(4) C(5) -174.3(5) no
C(2) C(3) C(11) C(12) 77.5(6) no
C(2) C(3) C(11) C(16) -102.2(6) no
C(2) C(23) O(1) C(24) 179.2(6) no
C(3) C(2) C(1) C(10) -173.0(4) no
C(3) C(4) C(5) C(6) -155.1(5) no
C(3) C(11) C(12) C(13) -178.7(4) no
C(3) C(11) C(16) C(15) 179.3(4) no
C(4) N(1) C(1) C(10) 174.8(4) no
C(4) C(3) C(2) C(23) 176.9(5) no
C(4) C(3) C(11) C(12) -105.4(5) no
C(4) C(3) C(11) C(16) 74.8(6) no
C(4) C(5) C(6) C(7) -133.3(5) no
C(5) C(4) C(3) C(11) 8.1(8) no
C(5) C(6) N(2) C(9) 176.2(4) no
C(5) C(6) C(7) C(8) -175.4(5) no
C(5) C(6) C(7) C(26) 5.2(8) no
C(6) N(2) C(9) C(8) -0.0(5) no
C(6) N(2) C(9) C(10) -177.4(4) no
C(6) C(7) C(8) C(9) -1.1(5) no
C(6) C(7) C(8) C(17) 175.8(4) no
C(7) C(6) N(2) C(9) -0.7(5) no
C(7) C(8) C(9) C(10) 177.8(4) no
C(7) C(8) C(17) C(18) -79.3(6) no
C(7) C(8) C(17) C(22) 98.7(6) no
C(7) C(26) O(3) C(27) -179.1(5) no
C(8) C(17) C(18) C(19) 177.1(5) no
C(8) C(17) C(22) C(21) -179.0(4) no
C(9) C(8) C(7) C(26) 178.3(4) no
C(9) C(8) C(17) C(18) 97.0(6) no
C(9) C(8) C(17) C(22) -84.9(6) no
C(10) C(1) C(2) C(23) -8.3(8) no
C(10) C(9) C(8) C(17) 0.9(7) no
C(11) C(3) C(2) C(23) -5.7(8) no
C(11) C(12) C(13) C(14) -0.2(8) no
C(11) C(16) C(15) C(14) -1.0(7) no
C(12) C(11) C(16) C(15) -0.5(7) no
C(12) C(13) C(14) C(15) -1.3(8) no
C(13) C(12) C(11) C(16) 1.1(7) no
C(13) C(14) C(15) C(16) 1.9(8) no
C(17) C(8) C(7) C(26) -4.8(7) no
C(17) C(18) C(19) C(20) 2.2(8) no
C(17) C(22) C(21) C(20) 1.7(8) no
C(18) C(17) C(22) C(21) -0.9(7) no
C(18) C(19) C(20) C(21) -1.4(9) no
C(19) C(18) C(17) C(22) -1.1(7) no
C(19) C(20) C(21) C(22) -0.5(9) no
C(23) O(1) C(24) C(25) 102(1) no
C(26) O(3) C(27) C(28) -162.4(6) no
